data_1507532
loop_
_publ_author_name
'Papaefstathiou, Giannis S.'
'MacGillivray, Leonard R.'

_publ_section_title
;
 Discrete versus Infinite Molecular Self-Assembly:&#x2009; Control in
 Crystalline Hydrogen-Bonded Assemblies Based on Resorcinol
;
_journal_issue 24
_journal_name_full 'Organic Letters'
_journal_page_first 3835
_journal_paper_doi 10.1021/ol0165948
_journal_volume 3
_journal_year 2001
_chemical_formula_sum 'C18 H18 N2 O2'
_chemical_formula_weight 294.34
_chemical_name_systematic
; 
 ? 
;
_space_group_IT_number 2
_symmetry_cell_setting triclinic
_symmetry_space_group_name_Hall '-P 1'
_symmetry_space_group_name_H-M 'P -1'
_atom_sites_solution_hydrogens geom
_atom_sites_solution_primary direct
_atom_sites_solution_secondary difmap
_audit_creation_method SHELXL
_cell_angle_alpha 87.94(3)
_cell_angle_beta 86.55(3)
_cell_angle_gamma 71.33(3)
_cell_formula_units_Z 2
_cell_length_a 7.7074(15)
_cell_length_b 9.146(2)
_cell_length_c 11.804(2)
_cell_measurement_temperature 173(2)
_cell_volume 786.7(3)
_computing_structure_refinement 'SHELXL-93 (Sheldrick, 1993)'
_computing_structure_solution 'SHELXS-86 (Sheldrick, 1990)'
_diffrn_ambient_temperature 173(2)
_diffrn_radiation_monochromator graphite
_diffrn_radiation_source 'fine-focus sealed tube'
_diffrn_radiation_type MoK\a
_diffrn_radiation_wavelength 0.71070
_diffrn_reflns_av_R_equivalents 0.0225
_diffrn_reflns_av_sigmaI/netI 0.0467
_diffrn_reflns_limit_h_max 9
_diffrn_reflns_limit_h_min 0
_diffrn_reflns_limit_k_max 10
_diffrn_reflns_limit_k_min -9
_diffrn_reflns_limit_l_max 14
_diffrn_reflns_limit_l_min -13
_diffrn_reflns_number 3478
_diffrn_reflns_theta_max 22.49
_diffrn_reflns_theta_min 2.94
_exptl_absorpt_coefficient_mu 0.082
_exptl_crystal_density_diffrn 1.242
_exptl_crystal_F_000 312
_exptl_crystal_size_max 0.35
_exptl_crystal_size_mid 0.30
_exptl_crystal_size_min 0.30
_refine_diff_density_max 0.106
_refine_diff_density_min -0.148
_refine_diff_density_rms 0.035
_refine_ls_extinction_method none
_refine_ls_goodness_of_fit_all 1.054
_refine_ls_goodness_of_fit_obs 1.102
_refine_ls_matrix_type full
_refine_ls_number_parameters 201
_refine_ls_number_reflns 1876
_refine_ls_number_restraints 0
_refine_ls_restrained_S_all 1.082
_refine_ls_restrained_S_obs 1.102
_refine_ls_R_factor_all 0.0652
_refine_ls_R_factor_obs 0.0456
_refine_ls_shift/esd_max 0.000
_refine_ls_shift/esd_mean 0.000
_refine_ls_structure_factor_coef Fsqd
_refine_ls_weighting_details 'w=1/[\s^2^(Fo^2^)+(0.0729P)^2^+0.0448P] where P=(Fo^2^+2Fc^2^)/3'
_refine_ls_weighting_scheme calc
_refine_ls_wR_factor_all 0.1349
_refine_ls_wR_factor_obs 0.1166
_reflns_number_observed 1527
_reflns_number_total 2049
_reflns_observed_criterion >2sigma(I)
_cod_data_source_file ol0165948_s2.cif
_cod_data_source_block mcg177
_cod_depositor_comments
;
The following automatic conversions were performed:

'_refine_ls_weighting_scheme' value 'calc
w=1/[\s^2^(Fo^2^)+(0.0729P)^2^+0.0448P] where P=(Fo^2^+2Fc^2^)/3' was
changed to 'calc'. New tag '_refine_ls_weighting_details' was
created. The value of the new tag was set to
'w=1/[\s^2^(Fo^2^)+(0.0729P)^2^+0.0448P] where P=(Fo^2^+2Fc^2^)/3'.

Automatic conversion script
Id: cif_fix_values 3143 2015-03-26 13:38:13Z robertas 
;
_cod_original_cell_volume 786.8(3)
_cod_database_code 1507532

loop_
_symmetry_equiv_pos_as_xyz
'x, y, z'
'-x, -y, -z'

loop_
_atom_site_aniso_label
_atom_site_aniso_U_11
_atom_site_aniso_U_22
_atom_site_aniso_U_33
_atom_site_aniso_U_23
_atom_site_aniso_U_13
_atom_site_aniso_U_12
O1 0.0492(9) 0.1007(14) 0.0638(10) -0.0004(9) 0.0126(7) -0.0311(9)
O2 0.0607(10) 0.127(2) 0.0525(9) 0.0136(9) 0.0123(7) -0.0387(11)
N1 0.0505(11) 0.081(2) 0.0663(13) -0.0053(11) 0.0151(9) -0.0207(11)
N2 0.0639(13) 0.092(2) 0.0596(12) -0.0019(11) 0.0098(10) -0.0401(13)
C1 0.0427(11) 0.0531(15) 0.0538(13) -0.0043(10) 0.0107(10) -0.0167(10)
C2 0.0454(11) 0.065(2) 0.0457(12) 0.0006(10) 0.0009(9) -0.0193(11)
C3 0.0493(12) 0.060(2) 0.0451(12) 0.0003(10) 0.0107(10) -0.0179(11)
C4 0.0411(11) 0.065(2) 0.0598(14) -0.0018(11) 0.0067(10) -0.0142(11)
C5 0.0538(13) 0.058(2) 0.0567(13) 0.0032(11) -0.0054(10) -0.0106(11)
C6 0.0592(13) 0.057(2) 0.0443(12) 0.0051(10) 0.0082(10) -0.0126(11)
C7 0.0670(15) 0.065(2) 0.068(2) 0.0043(12) 0.0165(12) -0.0235(14)
C8 0.0562(13) 0.057(2) 0.0691(15) -0.0039(12) 0.0151(11) -0.0131(12)
C9 0.0542(13) 0.072(2) 0.0484(13) -0.0091(11) 0.0109(10) -0.0292(13)
C10 0.0684(15) 0.067(2) 0.0591(14) 0.0078(12) 0.0023(11) -0.0214(14)
C11 0.0540(13) 0.068(2) 0.074(2) -0.0013(14) 0.0021(11) -0.0050(13)
C12 0.0684(15) 0.101(2) 0.0630(15) -0.0164(14) 0.0210(12) -0.044(2)
C13 0.0604(14) 0.111(2) 0.0611(15) -0.0136(14) 0.0157(11) -0.0372(15)
C14 0.0535(13) 0.080(2) 0.0511(13) -0.0093(12) 0.0075(10) -0.0317(13)
C15 0.0579(14) 0.080(2) 0.0604(14) 0.0069(12) 0.0109(11) -0.0268(13)
C16 0.0563(13) 0.084(2) 0.067(2) -0.0003(14) 0.0108(11) -0.0259(13)
C17 0.0600(14) 0.076(2) 0.075(2) -0.0044(14) 0.0004(12) -0.0206(13)
C18 0.078(2) 0.085(2) 0.063(2) 0.0096(13) -0.0013(13) -0.042(2)

loop_
_atom_site_label
_atom_site_type_symbol
_atom_site_fract_x
_atom_site_fract_y
_atom_site_fract_z
_atom_site_U_iso_or_equiv
_atom_site_thermal_displace_type
_atom_site_occupancy
_atom_site_calc_flag
_atom_site_refinement_flags
O1 O -0.1000(2) 0.7656(2) 0.66219(13) 0.0702(5) Uani 1 d .
H1O H -0.0706(9) 0.7628(33) 0.59243(14) 0.084 Uiso 1 calc R
O2 O -0.5716(2) 0.7346(2) 0.91814(12) 0.0790(6) Uani 1 d .
H2O H -0.6848(7) 0.7484(34) 0.9249(6) 0.095 Uiso 1 calc R
N1 N 0.0627(2) 0.7432(3) 0.4488(2) 0.0668(6) Uani 1 d .
N2 N 1.0947(3) 0.7253(3) -0.0057(2) 0.0687(6) Uani 1 d .
C1 C -0.2819(3) 0.7813(3) 0.6776(2) 0.0500(6) Uani 1 d .
C2 C -0.3435(3) 0.7561(3) 0.7866(2) 0.0517(6) Uani 1 d .
H2 H -0.2609(3) 0.7322(3) 0.8463(2) 0.062 Uiso 1 calc R
C3 C -0.5249(3) 0.7656(3) 0.8091(2) 0.0520(6) Uani 1 d .
C4 C -0.6462(3) 0.8029(3) 0.7234(2) 0.0565(6) Uani 1 d .
H4 H -0.7708(3) 0.8091(3) 0.7384(2) 0.068 Uiso 1 calc R
C5 C -0.5838(3) 0.8312(3) 0.6154(2) 0.0580(6) Uani 1 d .
H5 H -0.6672(3) 0.8584(3) 0.5562(2) 0.070 Uiso 1 calc R
C6 C -0.4023(3) 0.8206(3) 0.5916(2) 0.0556(6) Uani 1 d .
H6 H -0.3613(3) 0.8402(3) 0.5168(2) 0.067 Uiso 1 calc R
C7 C 0.1995(3) 0.6117(3) 0.4400(2) 0.0671(7) Uani 1 d .
H7 H 0.1953(3) 0.5285(3) 0.4895(2) 0.081 Uiso 1 calc R
C8 C 0.3464(3) 0.5885(3) 0.3639(2) 0.0628(7) Uani 1 d .
H8 H 0.4411(3) 0.4917(3) 0.3621(2) 0.075 Uiso 1 calc R
C9 C 0.3567(3) 0.7057(3) 0.2902(2) 0.0564(6) Uani 1 d .
C10 C 0.2146(3) 0.8427(3) 0.2987(2) 0.0653(7) Uani 1 d .
H10 H 0.2152(3) 0.9275(3) 0.2500(2) 0.078 Uiso 1 calc R
C11 C 0.0729(3) 0.8568(3) 0.3771(2) 0.0688(7) Uani 1 d .
H11 H -0.0235(3) 0.9525(3) 0.3809(2) 0.083 Uiso 1 calc R
C12 C 0.5164(3) 0.6858(4) 0.2049(2) 0.0742(8) Uani 1 d .
H12B H 0.5709(3) 0.5751(4) 0.1869(2) 0.089 Uiso 1 calc R
H12A H 0.4710(3) 0.7424(4) 0.1340(2) 0.089 Uiso 1 calc R
C13 C 0.6617(3) 0.7431(4) 0.2470(2) 0.0756(8) Uani 1 d .
H13B H 0.7144(3) 0.6807(4) 0.3143(2) 0.091 Uiso 1 calc R
H13A H 0.6053(3) 0.8514(4) 0.2710(2) 0.091 Uiso 1 calc R
C14 C 0.8136(3) 0.7348(3) 0.1579(2) 0.0593(6) Uani 1 d .
C15 C 0.9761(3) 0.6157(3) 0.1550(2) 0.0658(7) Uani 1 d .
H15 H 0.9950(3) 0.5335(3) 0.2092(2) 0.079 Uiso 1 calc R
C16 C 1.1118(3) 0.6152(3) 0.0736(2) 0.0688(7) Uani 1 d .
H16 H 1.2236(3) 0.5320(3) 0.0741(2) 0.083 Uiso 1 calc R
C17 C 0.7937(3) 0.8485(3) 0.0747(2) 0.0706(7) Uani 1 d .
H17 H 0.6829(3) 0.9326(3) 0.0718(2) 0.085 Uiso 1 calc R
C18 C 0.9363(3) 0.8384(3) -0.0041(2) 0.0719(8) Uani 1 d .
H18 H 0.9198(3) 0.9175(3) -0.0608(2) 0.086 Uiso 1 calc R

loop_
_atom_type_symbol
_atom_type_description
_atom_type_scat_dispersion_real
_atom_type_scat_dispersion_imag
_atom_type_scat_source
C C 0.0033 0.0016 'International Tables Vol C Tables 4.2.6.8 and 6.1.1.4'
H H 0.0000 0.0000 'International Tables Vol C Tables 4.2.6.8 and 6.1.1.4'
N N 0.0061 0.0033 'International Tables Vol C Tables 4.2.6.8 and 6.1.1.4'
O O 0.0106 0.0060 'International Tables Vol C Tables 4.2.6.8 and 6.1.1.4'

loop_
_geom_angle_atom_site_label_1
_geom_angle_atom_site_label_2
_geom_angle_atom_site_label_3
_geom_angle
C7 N1 C11 116.2(2)
C18 N2 C16 116.4(2)
O1 C1 C6 123.5(2)
O1 C1 C2 116.4(2)
C6 C1 C2 120.0(2)
C1 C2 C3 120.2(2)
O2 C3 C4 123.8(2)
O2 C3 C2 116.0(2)
C4 C3 C2 120.2(2)
C3 C4 C5 118.9(2)
C4 C5 C6 121.4(2)
C1 C6 C5 119.2(2)
N1 C7 C8 123.9(2)
C7 C8 C9 119.8(2)
C8 C9 C10 116.6(2)
C8 C9 C12 121.8(2)
C10 C9 C12 121.7(2)
C11 C10 C9 120.1(2)
N1 C11 C10 123.4(2)
C13 C12 C9 112.7(2)
C12 C13 C14 112.4(2)
C15 C14 C17 116.9(2)
C15 C14 C13 122.2(2)
C17 C14 C13 120.9(2)
C14 C15 C16 120.0(2)
N2 C16 C15 123.4(2)
C18 C17 C14 119.3(2)
N2 C18 C17 124.0(2)

loop_
_geom_bond_atom_site_label_1
_geom_bond_atom_site_label_2
_geom_bond_distance
O1 C1 1.364(2)
O2 C3 1.360(2)
N1 C7 1.324(3)
N1 C11 1.336(3)
N2 C18 1.323(3)
N2 C16 1.330(3)
C1 C6 1.377(3)
C1 C2 1.382(3)
C2 C3 1.383(3)
C3 C4 1.378(3)
C4 C5 1.380(3)
C5 C6 1.383(3)
C7 C8 1.368(3)
C8 C9 1.376(3)
C9 C10 1.377(3)
C9 C12 1.511(3)
C10 C11 1.365(3)
C12 C13 1.495(4)
C13 C14 1.512(3)
C14 C15 1.371(3)
C14 C17 1.383(4)
C15 C16 1.376(3)
C17 C18 1.378(3)

loop_
_cod_related_entry_id
_cod_related_entry_database
_cod_related_entry_code
1 ChemSpider 21157581
